data_7716548
loop_
_publ_author_name
'Chong, Julien'
'Benchohra, Amina'
'Besnard, C&#xe9;line'
'Gu&#xe9;n&#xe9;e, Laure'
'Rosspeintner, Arnulf'
'Cruz, Carlos M.'
'Jim&#xe9;nez, Juan-Ram&#xf3;n'
'Piguet, Claude'

_publ_section_title
;
 Taming 2,2'-biimidazole ligands in trivalent chromium complexes.
;
_journal_issue 38
_journal_name_full 'Dalton transactions (Cambridge, England : 2003)'
_journal_page_first 15801
_journal_page_last 15814
_journal_paper_doi 10.1039/d4dt01608d
_journal_volume 53
_journal_year 2024
_chemical_formula_moiety 'C18 H14 Cr N12, C24 H20 P, C H4 O'
_chemical_formula_sum 'C43 H38 Cr N12 O P'
_chemical_formula_weight 821.82
_space_group_crystal_system monoclinic
_space_group_IT_number 14
_space_group_name_Hall '-P 2ybc'
_space_group_name_H-M_alt 'P 1 21/c 1'
_atom_sites_solution_hydrogens geom
_atom_sites_solution_primary dual
_atom_sites_solution_secondary difmap
_audit_creation_date 2023-03-09
_audit_creation_method
;
Olex2 1.3
(compiled 2020.11.12 svn.r5f609507 for OlexSys, GUI svn.r6408)
;
_audit_update_record
;
2024-05-15 deposited with the CCDC.	2024-07-05 downloaded from the CCDC.
;
_cell_angle_alpha 90
_cell_angle_beta 99.0717(6)
_cell_angle_gamma 90
_cell_formula_units_Z 4
_cell_length_a 8.24157(6)
_cell_length_b 24.44046(17)
_cell_length_c 20.22184(13)
_cell_measurement_reflns_used 23772
_cell_measurement_temperature 100.00(13)
_cell_measurement_theta_max 72.6200
_cell_measurement_theta_min 2.8400
_cell_volume 4022.29(5)
_computing_cell_refinement 'CrysAlisPro 1.171.41.89a (Rigaku OD, 2020)'
_computing_data_collection 'CrysAlisPro 1.171.41.89a (Rigaku OD, 2020)'
_computing_data_reduction 'CrysAlisPro 1.171.41.89a (Rigaku OD, 2020)'
_computing_molecular_graphics 'Olex2 1.3 (Dolomanov et al., 2009)'
_computing_publication_material 'Olex2 1.3 (Dolomanov et al., 2009)'
_computing_structure_refinement 'SHELXL 2018/3 (Sheldrick, 2015)'
_computing_structure_solution 'SHELXT 2018/3 (Sheldrick, 2015)'
_diffrn_ambient_environment N~2~
_diffrn_ambient_temperature 100.00(13)
_diffrn_detector 'Hybrid Pixel Array Detector'
_diffrn_detector_area_resol_mean 10.0000
_diffrn_detector_type 'HyPix-Arc 150'
_diffrn_measured_fraction_theta_full 1.000
_diffrn_measured_fraction_theta_max 0.970
_diffrn_measurement_details
;
List of Runs (angles in degrees, time in seconds):

  # Type    Start    End  Width  t~exp~   \w     \q     \k     \f   Frames
#--------------------------------------------------------------------------
  1  \w     77.00 116.00   0.50    0.50    --   77.03  15.00   0.00   78
  2  \w     61.00 110.00   0.50    0.50    --   77.03  15.00  60.00   98
  3  \w     64.00  97.00   0.50    0.50    --   77.03  15.00 120.00   66
  4  \w     53.00 117.00   0.50    0.50    --   77.03   0.00 -30.00  128
  5  \w     87.00 113.00   0.50    0.50    --   75.05  15.00 -90.00   52
  6  \w     96.00 121.00   0.50    0.50    --   77.03  15.00-120.00   50
  7  \w     47.00 126.00   0.50    0.50    --   81.25  11.00-145.13  158
  8  \w   -101.00 -75.00   0.50    0.50    --  -57.32 -15.00  30.00   52
  9  \w    -70.00 -45.00   0.50    0.50    --  -57.32 125.00 -30.00   50
 10  \w    -85.00 -37.00   0.50    0.50    --  -57.32 125.00  30.00   96
 11  \w    -63.00 -37.00   0.50    0.50    --  -57.32 -15.00  30.00   52
 12  \w    -86.00 -19.00   0.50    0.50    --  -57.32   0.00-120.00  134
 13  \w    -53.00 -25.00   0.50    0.50    --  -57.32 -15.00-180.00   56
 14  \w     40.00  80.00   0.50    0.50    --   60.51-125.00   0.00   80
 15  \w     35.00  98.00   0.50    0.50    --   77.03-125.00 150.00  126
 16  \w     51.00  76.00   0.50    0.50    --   77.03-125.00  30.00   50
 17  \w     43.00  84.00   0.50    0.50    --   77.03 -94.00   0.00   82
 18  \w     35.00  67.00   0.50    0.50    --   77.03-125.00 -30.00   64
 19  \w     46.00  86.00   0.50    0.50    --   77.03 -94.00  60.00   80
 20  \w     53.00 104.00   0.50    0.50    --   81.25-111.00 -32.51  102
 21  \w     21.00  47.00   0.50    0.50    --   60.51 -94.00  60.00   52
 22  \w     21.00  53.00   0.50    0.50    --   60.51 -94.00-120.00   64
 23  \w     58.00 108.00   0.50    0.50    --   77.03-125.00-180.00  100
 24  \w     38.00  81.00   0.50    0.50    --   77.03 -94.00-180.00   86
 25  \w     22.00  71.00   0.50    0.50    --   60.51 -94.00-180.00   98
 26  \w     54.00  86.00   0.50    0.50    --   77.03 -94.00-150.00   64
 27  \w     37.00  62.00   0.50    0.50    --   77.03 -94.00-120.00   50
 28  \w     35.00  61.00   0.50    0.50    --   75.05 -94.00 -30.00   52
 29  \w     50.00  80.00   0.50    0.50    --   77.03 -94.00  30.00   60
;
_diffrn_measurement_device 'four-circle diffractometer'
_diffrn_measurement_device_type 'XtaLAB Synergy, Dualflex, HyPix-Arc 150'
_diffrn_measurement_method '\w scans'
_diffrn_orient_matrix_type 'CrysAlisPro convention (1999,Acta A55,543-557)'
_diffrn_orient_matrix_UB_11 -0.0811290000
_diffrn_orient_matrix_UB_12 -0.0413822000
_diffrn_orient_matrix_UB_13 -0.0525237000
_diffrn_orient_matrix_UB_21 -0.1678193000
_diffrn_orient_matrix_UB_22 0.0109827000
_diffrn_orient_matrix_UB_23 0.0218254000
_diffrn_orient_matrix_UB_31 -0.0328236000
_diffrn_orient_matrix_UB_32 0.0462688000
_diffrn_orient_matrix_UB_33 -0.0521363000
_diffrn_radiation_monochromator mirror
_diffrn_radiation_probe x-ray
_diffrn_radiation_type 'Cu K\a'
_diffrn_radiation_wavelength 1.54184
_diffrn_reflns_av_R_equivalents 0.0225
_diffrn_reflns_av_unetI/netI 0.0163
_diffrn_reflns_Laue_measured_fraction_full 1.000
_diffrn_reflns_Laue_measured_fraction_max 0.970
_diffrn_reflns_limit_h_max 10
_diffrn_reflns_limit_h_min -10
_diffrn_reflns_limit_k_max 30
_diffrn_reflns_limit_k_min -27
_diffrn_reflns_limit_l_max 23
_diffrn_reflns_limit_l_min -24
_diffrn_reflns_number 38665
_diffrn_reflns_point_group_measured_fraction_full 1.000
_diffrn_reflns_point_group_measured_fraction_max 0.970
_diffrn_reflns_theta_full 67.684
_diffrn_reflns_theta_max 74.667
_diffrn_reflns_theta_min 2.858
_diffrn_source 'micro-focus sealed X-ray tube'
_diffrn_source_type 'PhotonJet (Cu) X-ray Source'
_exptl_absorpt_coefficient_mu 3.128
_exptl_absorpt_correction_T_max 0.753
_exptl_absorpt_correction_T_min 0.643
_exptl_absorpt_correction_type analytical
_exptl_absorpt_process_details
;
CrysAlisPro 1.171.41.89a (Rigaku Oxford Diffraction, 2020)
Analytical numeric absorption correction using a multifaceted crystal
model based on expressions derived by R.C. Clark & J.S. Reid.
(Clark, R. C. & Reid, J. S. (1995). Acta Cryst. A51, 887-897)
Empirical absorption correction using spherical harmonics,
implemented in SCALE3 ABSPACK scaling algorithm.
;
_exptl_crystal_colour orange
_exptl_crystal_colour_primary orange
_exptl_crystal_density_diffrn 1.357
_exptl_crystal_description prism
_exptl_crystal_F_000 1708
_exptl_crystal_size_max 0.2
_exptl_crystal_size_mid 0.13
_exptl_crystal_size_min 0.13
_refine_diff_density_max 1.028
_refine_diff_density_min -0.483
_refine_diff_density_rms 0.060
_refine_ls_extinction_method none
_refine_ls_goodness_of_fit_ref 1.036
_refine_ls_hydrogen_treatment constr
_refine_ls_matrix_type full
_refine_ls_number_parameters 525
_refine_ls_number_reflns 7991
_refine_ls_number_restraints 0
_refine_ls_restrained_S_all 1.036
_refine_ls_R_factor_all 0.0416
_refine_ls_R_factor_gt 0.0402
_refine_ls_shift/su_max 0.001
_refine_ls_shift/su_mean 0.000
_refine_ls_structure_factor_coef Fsqd
_refine_ls_weighting_details 'w=1/[\s^2^(Fo^2^)+(0.0607P)^2^+3.7181P] where P=(Fo^2^+2Fc^2^)/3'
_refine_ls_weighting_scheme calc
_refine_ls_wR_factor_gt 0.1114
_refine_ls_wR_factor_ref 0.1123
_reflns_Friedel_coverage 0.000
_reflns_number_gt 7637
_reflns_number_total 7991
_reflns_threshold_expression 'I > 2\s(I)'
_cod_data_source_file d4dt01608d2.cif
_cod_data_source_block 3
_cod_depositor_comments 'Adding full bibliography for 7716546--7716554.cif.'
_cod_database_code 7716548
_shelx_shelxl_version_number 2018/3
_chemical_oxdiff_formula 'C43 H38 Cr N12 O P'
_shelx_space_group_comment
;
The symmetry employed for this shelxl refinement is uniquely defined
by the following loop, which should always be used as a source of
symmetry information in preference to the above space-group names.
They are only intended as comments.
;
_shelx_estimated_absorpt_t_max 0.687
_shelx_estimated_absorpt_t_min 0.574
_reflns_odcompleteness_completeness 99.85
_reflns_odcompleteness_iscentric 1
_reflns_odcompleteness_theta 71.98
_olex2_refinement_description
;
1. Fixed Uiso
 At 1.2 times of:
  All C(H) groups, All N(H) groups
 At 1.5 times of:
  All C(H,H,H) groups, All O(H,H) groups
2. Others
 Sof(H1B)=Sof(C43B)=Sof(H43A)=Sof(H43B)=Sof(H43C)=1-FVAR(1)
 Sof(H1A)=Sof(C43A)=Sof(H43D)=Sof(H43E)=Sof(H43F)=FVAR(1)
3.a Aromatic/amide H refined with riding coordinates:
 N8(H8), N12(H12), C1(H1), C2(H2), C5(H5), C6(H6), C7(H7), C8(H8A), C11(H11),
 C12(H12A), C13(H13), C14(H14), C17(H17), C18(H18), C20(H20), C21(H21),
 C22(H22), C23(H23), C24(H24), C26(H26), C27(H27), C28(H28), C29(H29), C30(H30),
  C32(H32), C33(H33), C34(H34), C35(H35), C36(H36), C38(H38), C39(H39),
 C40(H40), C41(H41), C42(H42)
3.b Tetrahedral OH refined with riding coordinates:
 O1(H1B), O1(H1A)
3.c Idealised Me refined as rotating group:
 C43B(H43A,H43B,H43C), C43A(H43D,H43E,H43F)
;
_olex2_submission_special_instructions 'No special instructions were received'
_oxdiff_exptl_absorpt_empirical_details
;
Empirical correction (ABSPACK) includes:
- Absorption correction using spherical harmonics
- Frame scaling
;
_oxdiff_exptl_absorpt_empirical_full_max 1.161
_oxdiff_exptl_absorpt_empirical_full_min 0.829

loop_
_space_group_symop_operation_xyz
'x, y, z'
'-x, y+1/2, -z+1/2'
'-x, -y, -z'
'x, -y-1/2, z-1/2'

loop_
_atom_site_label
_atom_site_type_symbol
_atom_site_fract_x
_atom_site_fract_y
_atom_site_fract_z
_atom_site_U_iso_or_equiv
_atom_site_adp_type
_atom_site_occupancy
_atom_site_site_symmetry_order
_atom_site_calc_flag
_atom_site_refinement_flags_posn
_atom_site_refinement_flags_adp
_atom_site_refinement_flags_occupancy
_atom_site_disorder_assembly
_atom_site_disorder_group
Cr1 Cr -0.01951(4) 0.19696(2) 0.41012(2) 0.01784(9) Uani 1 1 d . . . . .
N1 N 0.1241(2) 0.26042(7) 0.44741(8) 0.0228(3) Uani 1 1 d . . . . .
N2 N 0.1914(3) 0.32000(10) 0.53304(10) 0.0457(6) Uani 1 1 d . . . . .
N3 N -0.12123(19) 0.21459(7) 0.49173(8) 0.0199(3) Uani 1 1 d . . . . .
N4 N -0.1086(2) 0.26212(7) 0.58776(8) 0.0246(3) Uani 1 1 d . . . . .
N5 N -0.19458(19) 0.23689(7) 0.34705(8) 0.0207(3) Uani 1 1 d . . . . .
N6 N -0.2985(2) 0.25758(7) 0.23922(8) 0.0253(4) Uani 1 1 d . . . . .
N7 N 0.07841(19) 0.19171(7) 0.32281(8) 0.0206(3) Uani 1 1 d . . . . .
N8 N 0.0453(2) 0.20602(7) 0.21361(8) 0.0203(3) Uani 1 1 d . . . . .
H8 H 0.001321 0.216263 0.173001 0.024 Uiso 1 1 calc R U . . .
N9 N -0.15327(19) 0.12557(7) 0.39825(8) 0.0204(3) Uani 1 1 d . . . . .
N10 N -0.1870(2) 0.04197(7) 0.43992(8) 0.0249(4) Uani 1 1 d . . . . .
N11 N 0.14545(19) 0.14282(7) 0.46066(8) 0.0211(3) Uani 1 1 d . . . . .
N12 N 0.1929(2) 0.05965(7) 0.50414(8) 0.0238(3) Uani 1 1 d . . . . .
H12 H 0.177383 0.025544 0.515615 0.029 Uiso 1 1 calc R U . . .
C1 C 0.2584(3) 0.28974(11) 0.43524(11) 0.0354(5) Uani 1 1 d . . . . .
H1 H 0.313841 0.285711 0.397762 0.042 Uiso 1 1 calc R U . . .
C2 C 0.2975(4) 0.32573(13) 0.48686(13) 0.0545(8) Uani 1 1 d . . . . .
H2 H 0.385485 0.351228 0.490575 0.065 Uiso 1 1 calc R U . . .
C3 C 0.0925(3) 0.27986(8) 0.50696(9) 0.0253(4) Uani 1 1 d . . . . .
C4 C -0.0443(2) 0.25382(8) 0.53194(9) 0.0209(4) Uani 1 1 d . . . . .
C5 C -0.2459(2) 0.19652(8) 0.52384(10) 0.0235(4) Uani 1 1 d . . . . .
H5 H -0.323572 0.168811 0.508407 0.028 Uiso 1 1 calc R U . . .
C6 C -0.2382(2) 0.22564(9) 0.58219(10) 0.0258(4) Uani 1 1 d . . . . .
H6 H -0.310846 0.221392 0.613945 0.031 Uiso 1 1 calc R U . . .
C7 C -0.3480(2) 0.25853(8) 0.34594(10) 0.0259(4) Uani 1 1 d . . . . .
H7 H -0.402019 0.263903 0.383595 0.031 Uiso 1 1 calc R U . . .
C8 C -0.4100(2) 0.27116(9) 0.28044(11) 0.0278(4) Uani 1 1 d . . . . .
H8A H -0.514862 0.286974 0.265835 0.033 Uiso 1 1 calc R U . . .
C9 C -0.1735(2) 0.23694(8) 0.28152(9) 0.0192(4) Uani 1 1 d . . . . .
C10 C -0.0208(2) 0.21238(8) 0.26974(9) 0.0187(4) Uani 1 1 d . . . . .
C11 C 0.2139(2) 0.17180(8) 0.29869(10) 0.0237(4) Uani 1 1 d . . . . .
H11 H 0.306006 0.154721 0.324755 0.028 Uiso 1 1 calc R U . . .
C12 C 0.1945(2) 0.18051(8) 0.23150(10) 0.0241(4) Uani 1 1 d . . . . .
H12A H 0.269777 0.170811 0.202403 0.029 Uiso 1 1 calc R U . . .
C13 C 0.3057(2) 0.14093(9) 0.49215(10) 0.0253(4) Uani 1 1 d . . . . .
H13 H 0.382478 0.170154 0.495096 0.030 Uiso 1 1 calc R U . . .
C14 C 0.3355(2) 0.08970(9) 0.51854(10) 0.0273(4) Uani 1 1 d . . . . .
H14 H 0.436925 0.077048 0.542592 0.033 Uiso 1 1 calc R U . . .
C15 C 0.0829(2) 0.09302(8) 0.46914(9) 0.0198(4) Uani 1 1 d . . . . .
C16 C -0.0853(2) 0.08416(8) 0.43711(9) 0.0199(4) Uani 1 1 d . . . . .
C17 C -0.3102(2) 0.10871(8) 0.37460(10) 0.0241(4) Uani 1 1 d . . . . .
H17 H -0.390499 0.128937 0.345678 0.029 Uiso 1 1 calc R U . . .
C18 C -0.3314(3) 0.05765(9) 0.39983(10) 0.0279(4) Uani 1 1 d . . . . .
H18 H -0.429126 0.036483 0.391239 0.034 Uiso 1 1 calc R U . . .
P1 P 0.50950(5) 0.54014(2) 0.71501(2) 0.01815(11) Uani 1 1 d . . . . .
C19 C 0.5928(2) 0.47517(8) 0.69734(9) 0.0201(4) Uani 1 1 d . . . . .
C20 C 0.4881(2) 0.43588(8) 0.66296(9) 0.0230(4) Uani 1 1 d . . . . .
H20 H 0.374728 0.443731 0.649761 0.028 Uiso 1 1 calc R U . . .
C21 C 0.5508(3) 0.38549(8) 0.64832(10) 0.0251(4) Uani 1 1 d . . . . .
H21 H 0.479767 0.358464 0.625764 0.030 Uiso 1 1 calc R U . . .
C22 C 0.7164(3) 0.37439(9) 0.66643(11) 0.0317(5) Uani 1 1 d . . . . .
H22 H 0.758961 0.339951 0.655698 0.038 Uiso 1 1 calc R U . . .
C23 C 0.8210(3) 0.41337(10) 0.70026(13) 0.0373(5) Uani 1 1 d . . . . .
H23 H 0.934672 0.405508 0.712448 0.045 Uiso 1 1 calc R U . . .
C24 C 0.7598(3) 0.46379(9) 0.71631(11) 0.0285(4) Uani 1 1 d . . . . .
H24 H 0.830812 0.490289 0.739964 0.034 Uiso 1 1 calc R U . . .
C25 C 0.6733(2) 0.58650(8) 0.74556(10) 0.0204(4) Uani 1 1 d . . . . .
C26 C 0.7336(2) 0.58991(9) 0.81405(10) 0.0262(4) Uani 1 1 d . . . . .
H26 H 0.687149 0.567979 0.845049 0.031 Uiso 1 1 calc R U . . .
C27 C 0.8618(3) 0.62555(9) 0.83650(11) 0.0289(4) Uani 1 1 d . . . . .
H27 H 0.900385 0.628945 0.883129 0.035 Uiso 1 1 calc R U . . .
C28 C 0.9336(3) 0.65619(8) 0.79119(11) 0.0278(4) Uani 1 1 d . . . . .
H28 H 1.022658 0.679947 0.806766 0.033 Uiso 1 1 calc R U . . .
C29 C 0.8756(3) 0.65222(9) 0.72313(11) 0.0286(4) Uani 1 1 d . . . . .
H29 H 0.925619 0.673074 0.692195 0.034 Uiso 1 1 calc R U . . .
C30 C 0.7447(2) 0.61785(8) 0.70010(10) 0.0241(4) Uani 1 1 d . . . . .
H30 H 0.703838 0.615681 0.653542 0.029 Uiso 1 1 calc R U . . .
C31 C 0.3754(2) 0.53355(8) 0.77665(9) 0.0210(4) Uani 1 1 d . . . . .
C32 C 0.3464(2) 0.57901(9) 0.81530(10) 0.0257(4) Uani 1 1 d . . . . .
H32 H 0.398447 0.612960 0.809458 0.031 Uiso 1 1 calc R U . . .
C33 C 0.2409(2) 0.57411(9) 0.86229(10) 0.0283(4) Uani 1 1 d . . . . .
H33 H 0.222546 0.604651 0.889217 0.034 Uiso 1 1 calc R U . . .
C34 C 0.1624(3) 0.52496(9) 0.87004(10) 0.0291(4) Uani 1 1 d . . . . .
H34 H 0.090145 0.521982 0.902138 0.035 Uiso 1 1 calc R U . . .
C35 C 0.1888(3) 0.48002(9) 0.83109(11) 0.0303(5) Uani 1 1 d . . . . .
H35 H 0.133370 0.446555 0.836142 0.036 Uiso 1 1 calc R U . . .
C36 C 0.2962(2) 0.48388(8) 0.78470(10) 0.0255(4) Uani 1 1 d . . . . .
H36 H 0.315627 0.452961 0.758588 0.031 Uiso 1 1 calc R U . . .
C37 C 0.3955(2) 0.56677(8) 0.63873(9) 0.0207(4) Uani 1 1 d . . . . .
C38 C 0.2624(3) 0.60151(9) 0.64096(11) 0.0297(4) Uani 1 1 d . . . . .
H38 H 0.227480 0.609464 0.682490 0.036 Uiso 1 1 calc R U . . .
C39 C 0.1812(3) 0.62450(10) 0.58198(11) 0.0348(5) Uani 1 1 d . . . . .
H39 H 0.089889 0.648006 0.583236 0.042 Uiso 1 1 calc R U . . .
C40 C 0.2326(3) 0.61330(9) 0.52150(11) 0.0302(5) Uani 1 1 d . . . . .
H40 H 0.178160 0.629745 0.481494 0.036 Uiso 1 1 calc R U . . .
C41 C 0.3631(3) 0.57820(9) 0.51925(10) 0.0282(4) Uani 1 1 d . . . . .
H41 H 0.396439 0.569943 0.477502 0.034 Uiso 1 1 calc R U . . .
C42 C 0.4458(2) 0.55490(8) 0.57773(10) 0.0245(4) Uani 1 1 d . . . . .
H42 H 0.536023 0.531033 0.576075 0.029 Uiso 1 1 calc R U . . .
O1 O 0.1186(2) 0.40982(8) 0.60777(13) 0.0598(6) Uani 1 1 d . . . . .
H1B H 0.137589 0.377698 0.596367 0.090 Uiso 0.475(13) 1 calc R U P A 2
H1A H 0.136515 0.386072 0.579781 0.090 Uiso 0.525(13) 1 calc R U P A 1
C43B C 0.1246(12) 0.4490(4) 0.5480(5) 0.071(3) Uiso 0.475(13) 1 d . . P A 2
H43A H 0.012586 0.456086 0.525159 0.106 Uiso 0.475(13) 1 calc R U P A 2
H43B H 0.188786 0.432151 0.516549 0.106 Uiso 0.475(13) 1 calc R U P A 2
H43C H 0.176092 0.483576 0.564455 0.106 Uiso 0.475(13) 1 calc R U P A 2
C43A C 0.0686(7) 0.4570(2) 0.5753(3) 0.0417(18) Uiso 0.525(13) 1 d . . P A 1
H43D H 0.119751 0.488227 0.600952 0.062 Uiso 0.525(13) 1 calc R U P A 1
H43E H -0.051233 0.460019 0.570853 0.062 Uiso 0.525(13) 1 calc R U P A 1
H43F H 0.101109 0.456762 0.530758 0.062 Uiso 0.525(13) 1 calc R U P A 1

loop_
_atom_site_aniso_label
_atom_site_aniso_U_11
_atom_site_aniso_U_22
_atom_site_aniso_U_33
_atom_site_aniso_U_23
_atom_site_aniso_U_13
_atom_site_aniso_U_12
Cr1 0.01521(16) 0.02433(17) 0.01424(16) 0.00118(11) 0.00308(11) -0.00015(11)
N1 0.0199(8) 0.0284(8) 0.0198(8) 0.0052(6) 0.0017(6) -0.0033(6)
N2 0.0561(14) 0.0545(13) 0.0262(10) -0.0038(9) 0.0052(9) -0.0342(11)
N3 0.0195(8) 0.0244(8) 0.0160(7) 0.0007(6) 0.0031(6) -0.0016(6)
N4 0.0306(9) 0.0267(8) 0.0166(7) 0.0005(6) 0.0039(6) 0.0015(7)
N5 0.0184(8) 0.0258(8) 0.0184(7) 0.0010(6) 0.0044(6) 0.0014(6)
N6 0.0219(8) 0.0294(9) 0.0240(8) 0.0036(7) 0.0018(7) 0.0040(7)
N7 0.0174(8) 0.0265(8) 0.0181(8) 0.0011(6) 0.0034(6) 0.0014(6)
N8 0.0208(8) 0.0247(8) 0.0158(7) 0.0006(6) 0.0045(6) 0.0000(6)
N9 0.0178(7) 0.0261(8) 0.0168(7) -0.0017(6) 0.0016(6) 0.0011(6)
N10 0.0226(8) 0.0276(9) 0.0239(8) -0.0036(7) 0.0023(7) -0.0026(7)
N11 0.0173(7) 0.0291(8) 0.0167(7) 0.0010(6) 0.0023(6) -0.0011(6)
N12 0.0222(8) 0.0294(9) 0.0195(8) 0.0016(6) 0.0024(6) 0.0041(7)
C1 0.0280(11) 0.0512(14) 0.0267(11) 0.0096(10) 0.0036(9) -0.0155(10)
C2 0.0559(17) 0.076(2) 0.0309(12) 0.0018(13) 0.0036(11) -0.0470(16)
C3 0.0293(10) 0.0286(10) 0.0167(9) 0.0031(7) -0.0001(8) -0.0063(8)
C4 0.0238(9) 0.0234(9) 0.0150(8) 0.0016(7) 0.0010(7) 0.0003(7)
C5 0.0199(9) 0.0322(11) 0.0191(9) 0.0008(7) 0.0051(7) -0.0031(7)
C6 0.0249(10) 0.0337(11) 0.0198(9) 0.0019(8) 0.0062(8) 0.0011(8)
C7 0.0207(9) 0.0305(10) 0.0280(10) -0.0010(8) 0.0084(8) 0.0025(8)
C8 0.0200(9) 0.0322(11) 0.0309(11) 0.0031(8) 0.0034(8) 0.0064(8)
C9 0.0189(9) 0.0214(9) 0.0173(8) 0.0005(7) 0.0031(7) -0.0013(7)
C10 0.0195(9) 0.0200(9) 0.0165(8) -0.0001(7) 0.0029(7) -0.0022(7)
C11 0.0172(9) 0.0304(10) 0.0240(9) 0.0015(8) 0.0047(7) 0.0037(8)
C12 0.0208(9) 0.0293(10) 0.0238(9) -0.0014(8) 0.0079(7) 0.0016(8)
C13 0.0171(9) 0.0364(11) 0.0216(9) 0.0033(8) 0.0010(7) -0.0018(8)
C14 0.0203(9) 0.0389(11) 0.0221(9) 0.0040(8) 0.0012(7) 0.0035(8)
C15 0.0183(9) 0.0277(10) 0.0138(8) -0.0020(7) 0.0036(7) 0.0015(7)
C16 0.0193(9) 0.0247(9) 0.0157(8) -0.0023(7) 0.0030(7) 0.0014(7)
C17 0.0186(9) 0.0315(10) 0.0211(9) -0.0031(8) -0.0006(7) -0.0002(8)
C18 0.0236(10) 0.0307(11) 0.0285(10) -0.0053(8) 0.0011(8) -0.0035(8)
P1 0.0151(2) 0.0212(2) 0.0178(2) 0.00149(17) 0.00151(17) -0.00092(17)
C19 0.0205(9) 0.0214(9) 0.0187(8) 0.0030(7) 0.0036(7) -0.0004(7)
C20 0.0217(9) 0.0274(10) 0.0197(9) 0.0017(7) 0.0024(7) -0.0022(8)
C21 0.0326(11) 0.0238(10) 0.0188(9) 0.0010(7) 0.0034(8) -0.0033(8)
C22 0.0379(12) 0.0263(10) 0.0297(11) -0.0002(8) 0.0011(9) 0.0076(9)
C23 0.0267(11) 0.0345(12) 0.0475(14) -0.0039(10) -0.0041(10) 0.0097(9)
C24 0.0220(10) 0.0277(10) 0.0344(11) -0.0026(8) -0.0002(8) 0.0013(8)
C25 0.0166(8) 0.0210(9) 0.0228(9) -0.0005(7) 0.0013(7) 0.0004(7)
C26 0.0207(9) 0.0343(11) 0.0231(10) 0.0017(8) 0.0017(8) -0.0039(8)
C27 0.0231(10) 0.0368(11) 0.0248(10) -0.0016(8) -0.0027(8) -0.0031(8)
C28 0.0221(10) 0.0237(10) 0.0351(11) -0.0005(8) -0.0034(8) -0.0040(8)
C29 0.0260(10) 0.0269(10) 0.0317(11) 0.0059(8) 0.0011(8) -0.0057(8)
C30 0.0240(9) 0.0243(9) 0.0231(9) 0.0019(8) 0.0006(8) -0.0033(8)
C31 0.0158(8) 0.0287(10) 0.0177(8) 0.0034(7) 0.0000(7) 0.0005(7)
C32 0.0199(9) 0.0315(11) 0.0250(10) -0.0027(8) 0.0018(8) -0.0028(8)
C33 0.0217(9) 0.0397(12) 0.0233(10) -0.0042(8) 0.0029(8) 0.0029(8)
C34 0.0249(10) 0.0408(12) 0.0230(10) 0.0059(9) 0.0079(8) 0.0043(9)
C35 0.0298(11) 0.0307(11) 0.0328(11) 0.0087(9) 0.0124(9) 0.0010(9)
C36 0.0252(10) 0.0264(10) 0.0262(10) 0.0047(8) 0.0082(8) 0.0016(8)
C37 0.0186(9) 0.0221(9) 0.0203(9) 0.0025(7) -0.0004(7) -0.0036(7)
C38 0.0300(11) 0.0331(11) 0.0250(10) 0.0002(8) 0.0010(8) 0.0072(9)
C39 0.0334(11) 0.0358(12) 0.0325(11) 0.0028(9) -0.0034(9) 0.0113(9)
C40 0.0301(11) 0.0309(11) 0.0265(10) 0.0088(8) -0.0052(8) -0.0030(9)
C41 0.0298(10) 0.0328(11) 0.0219(10) 0.0047(8) 0.0034(8) -0.0058(9)
C42 0.0226(9) 0.0273(10) 0.0240(10) 0.0039(8) 0.0048(8) -0.0019(8)
O1 0.0374(10) 0.0381(10) 0.0979(17) 0.0043(10) -0.0083(10) -0.0043(8)

loop_
_atom_type_symbol
_atom_type_description
_atom_type_scat_dispersion_real
_atom_type_scat_dispersion_imag
_atom_type_scat_source
C C 0.0181 0.0091 'International Tables Vol C Tables 4.2.6.8 and 6.1.1.4'
H H 0.0000 0.0000 'International Tables Vol C Tables 4.2.6.8 and 6.1.1.4'
Cr Cr -0.1635 2.4439 'International Tables Vol C Tables 4.2.6.8 and 6.1.1.4'
N N 0.0311 0.0180 'International Tables Vol C Tables 4.2.6.8 and 6.1.1.4'
O O 0.0492 0.0322 'International Tables Vol C Tables 4.2.6.8 and 6.1.1.4'
P P 0.2955 0.4335 'International Tables Vol C Tables 4.2.6.8 and 6.1.1.4'

loop_
_exptl_crystal_face_index_h
_exptl_crystal_face_index_k
_exptl_crystal_face_index_l
_exptl_crystal_face_perp_dist
0 1 1 0.0675
0 -1 -1 0.0675
0 1 -1 0.0522
0 -1 1 0.0752
2 -1 -2 0.0637
-2 1 2 0.0637

loop_
_geom_angle_atom_site_label_1
_geom_angle_atom_site_label_2
_geom_angle_atom_site_label_3
_geom_angle
_geom_angle_site_symmetry_1
_geom_angle_site_symmetry_3
_geom_angle_publ_flag
N1 Cr1 N7 94.70(7) . . ?
N1 Cr1 N9 164.73(6) . . ?
N1 Cr1 N11 90.34(7) . . ?
N3 Cr1 N1 79.92(7) . . ?
N3 Cr1 N5 93.78(6) . . ?
N3 Cr1 N7 170.97(7) . . ?
N3 Cr1 N9 89.57(6) . . ?
N3 Cr1 N11 93.36(6) . . ?
N5 Cr1 N1 100.52(7) . . ?
N5 Cr1 N7 79.98(6) . . ?
N5 Cr1 N9 91.13(6) . . ?
N5 Cr1 N11 167.90(7) . . ?
N7 Cr1 N9 97.03(6) . . ?
N11 Cr1 N7 93.93(6) . . ?
N11 Cr1 N9 79.16(6) . . ?
C1 N1 Cr1 140.73(16) . . ?
C3 N1 Cr1 114.58(13) . . ?
C3 N1 C1 104.43(18) . . ?
C3 N2 C2 102.7(2) . . ?
C4 N3 Cr1 115.45(12) . . ?
C4 N3 C5 105.03(16) . . ?
C5 N3 Cr1 139.38(14) . . ?
C4 N4 C6 103.74(16) . . ?
C7 N5 Cr1 139.79(14) . . ?
C9 N5 Cr1 115.24(12) . . ?
C9 N5 C7 104.06(16) . . ?
C9 N6 C8 103.04(16) . . ?
C10 N7 Cr1 113.02(12) . . ?
C10 N7 C11 106.02(16) . . ?
C11 N7 Cr1 140.92(13) . . ?
C10 N8 H8 126.4 . . ?
C10 N8 C12 107.16(16) . . ?
C12 N8 H8 126.4 . . ?
C16 N9 Cr1 113.76(12) . . ?
C16 N9 C17 105.09(16) . . ?
C17 N9 Cr1 139.01(14) . . ?
C16 N10 C18 104.40(17) . . ?
C13 N11 Cr1 140.01(14) . . ?
C15 N11 Cr1 114.26(12) . . ?
C15 N11 C13 105.70(16) . . ?
C14 N12 H12 127.1 . . ?
C15 N12 H12 127.1 . . ?
C15 N12 C14 105.75(17) . . ?
N1 C1 H1 126.3 . . ?
C2 C1 N1 107.4(2) . . ?
C2 C1 H1 126.3 . . ?
N2 C2 H2 124.7 . . ?
C1 C2 N2 110.7(2) . . ?
C1 C2 H2 124.7 . . ?
N1 C3 C4 115.04(17) . . ?
N2 C3 N1 114.72(19) . . ?
N2 C3 C4 130.24(19) . . ?
N3 C4 C3 114.73(16) . . ?
N4 C4 N3 113.95(17) . . ?
N4 C4 C3 131.31(18) . . ?
N3 C5 H5 126.2 . . ?
C6 C5 N3 107.68(17) . . ?
C6 C5 H5 126.2 . . ?
N4 C6 H6 125.2 . . ?
C5 C6 N4 109.59(17) . . ?
C5 C6 H6 125.2 . . ?
N5 C7 H7 126.1 . . ?
N5 C7 C8 107.74(17) . . ?
C8 C7 H7 126.1 . . ?
N6 C8 C7 110.26(17) . . ?
N6 C8 H8A 124.9 . . ?
C7 C8 H8A 124.9 . . ?
N5 C9 C10 114.01(16) . . ?
N6 C9 N5 114.89(17) . . ?
N6 C9 C10 131.04(17) . . ?
N7 C10 N8 110.82(16) . . ?
N7 C10 C9 117.43(16) . . ?
N8 C10 C9 131.75(17) . . ?
N7 C11 H11 125.5 . . ?
C12 C11 N7 108.96(17) . . ?
C12 C11 H11 125.5 . . ?
N8 C12 H12A 126.5 . . ?
C11 C12 N8 107.04(16) . . ?
C11 C12 H12A 126.5 . . ?
N11 C13 H13 125.9 . . ?
C14 C13 N11 108.19(18) . . ?
C14 C13 H13 125.9 . . ?
N12 C14 H14 126.0 . . ?
C13 C14 N12 108.08(17) . . ?
C13 C14 H14 126.0 . . ?
N11 C15 C16 115.91(16) . . ?
N12 C15 N11 112.27(16) . . ?
N12 C15 C16 131.75(18) . . ?
N9 C16 C15 115.35(17) . . ?
N10 C16 N9 113.50(16) . . ?
N10 C16 C15 131.14(18) . . ?
N9 C17 H17 125.9 . . ?
N9 C17 C18 108.24(18) . . ?
C18 C17 H17 125.9 . . ?
N10 C18 H18 125.6 . . ?
C17 C18 N10 108.78(18) . . ?
C17 C18 H18 125.6 . . ?
C19 P1 C25 109.71(9) . . ?
C19 P1 C31 110.87(9) . . ?
C19 P1 C37 108.39(9) . . ?
C25 P1 C31 109.20(9) . . ?
C25 P1 C37 109.26(9) . . ?
C37 P1 C31 109.39(9) . . ?
C20 C19 P1 118.81(14) . . ?
C24 C19 P1 120.97(15) . . ?
C24 C19 C20 120.21(18) . . ?
C19 C20 H20 120.2 . . ?
C21 C20 C19 119.62(18) . . ?
C21 C20 H20 120.2 . . ?
C20 C21 H21 119.9 . . ?
C22 C21 C20 120.21(19) . . ?
C22 C21 H21 119.9 . . ?
C21 C22 H22 119.8 . . ?
C21 C22 C23 120.4(2) . . ?
C23 C22 H22 119.8 . . ?
C22 C23 H23 119.9 . . ?
C24 C23 C22 120.2(2) . . ?
C24 C23 H23 119.9 . . ?
C19 C24 H24 120.3 . . ?
C23 C24 C19 119.4(2) . . ?
C23 C24 H24 120.3 . . ?
C26 C25 P1 120.57(15) . . ?
C30 C25 P1 119.46(15) . . ?
C30 C25 C26 119.93(18) . . ?
C25 C26 H26 120.2 . . ?
C27 C26 C25 119.62(19) . . ?
C27 C26 H26 120.2 . . ?
C26 C27 H27 119.9 . . ?
C28 C27 C26 120.30(19) . . ?
C28 C27 H27 119.9 . . ?
C27 C28 H28 119.9 . . ?
C27 C28 C29 120.12(19) . . ?
C29 C28 H28 119.9 . . ?
C28 C29 H29 119.9 . . ?
C28 C29 C30 120.20(19) . . ?
C30 C29 H29 119.9 . . ?
C25 C30 H30 120.1 . . ?
C29 C30 C25 119.79(18) . . ?
C29 C30 H30 120.1 . . ?
C32 C31 P1 119.57(15) . . ?
C36 C31 P1 120.47(15) . . ?
C36 C31 C32 119.93(18) . . ?
C31 C32 H32 120.2 . . ?
C33 C32 C31 119.56(19) . . ?
C33 C32 H32 120.2 . . ?
C32 C33 H33 119.8 . . ?
C34 C33 C32 120.4(2) . . ?
C34 C33 H33 119.8 . . ?
C33 C34 H34 119.9 . . ?
C33 C34 C35 120.26(19) . . ?
C35 C34 H34 119.9 . . ?
C34 C35 H35 119.9 . . ?
C34 C35 C36 120.1(2) . . ?
C36 C35 H35 119.9 . . ?
C31 C36 H36 120.1 . . ?
C35 C36 C31 119.7(2) . . ?
C35 C36 H36 120.1 . . ?
C38 C37 P1 120.06(15) . . ?
C42 C37 P1 119.77(15) . . ?
C42 C37 C38 120.09(18) . . ?
C37 C38 H38 120.2 . . ?
C39 C38 C37 119.6(2) . . ?
C39 C38 H38 120.2 . . ?
C38 C39 H39 119.8 . . ?
C40 C39 C38 120.3(2) . . ?
C40 C39 H39 119.8 . . ?
C39 C40 H40 120.0 . . ?
C41 C40 C39 120.02(19) . . ?
C41 C40 H40 120.0 . . ?
C40 C41 H41 119.8 . . ?
C40 C41 C42 120.4(2) . . ?
C42 C41 H41 119.8 . . ?
C37 C42 H42 120.2 . . ?
C41 C42 C37 119.58(19) . . ?
C41 C42 H42 120.2 . . ?
C43B O1 H1B 109.5 . . ?
C43A O1 H1A 109.5 . . ?
O1 C43B H43A 109.5 . . ?
O1 C43B H43B 109.5 . . ?
O1 C43B H43C 109.5 . . ?
H43A C43B H43B 109.5 . . ?
H43A C43B H43C 109.5 . . ?
H43B C43B H43C 109.5 . . ?
O1 C43A H43D 109.5 . . ?
O1 C43A H43E 109.5 . . ?
O1 C43A H43F 109.5 . . ?
H43D C43A H43E 109.5 . . ?
H43D C43A H43F 109.5 . . ?
H43E C43A H43F 109.5 . . ?

loop_
_geom_bond_atom_site_label_1
_geom_bond_atom_site_label_2
_geom_bond_distance
_geom_bond_site_symmetry_2
_geom_bond_publ_flag
Cr1 N1 2.0233(17) . ?
Cr1 N3 2.0121(16) . ?
Cr1 N5 2.0201(16) . ?
Cr1 N7 2.0576(16) . ?
Cr1 N9 2.0577(17) . ?
Cr1 N11 2.0508(16) . ?
N1 C1 1.373(3) . ?
N1 C3 1.358(3) . ?
N2 C2 1.383(3) . ?
N2 C3 1.330(3) . ?
N3 C4 1.349(2) . ?
N3 C5 1.372(2) . ?
N4 C4 1.336(2) . ?
N4 C6 1.382(3) . ?
N5 C7 1.367(2) . ?
N5 C9 1.363(2) . ?
N6 C8 1.375(3) . ?
N6 C9 1.330(2) . ?
N7 C10 1.341(2) . ?
N7 C11 1.376(2) . ?
N8 H8 0.8800 . ?
N8 C10 1.343(2) . ?
N8 C12 1.375(3) . ?
N9 C16 1.348(2) . ?
N9 C17 1.370(2) . ?
N10 C16 1.335(3) . ?
N10 C18 1.384(3) . ?
N11 C13 1.373(2) . ?
N11 C15 1.343(3) . ?
N12 H12 0.8800 . ?
N12 C14 1.378(3) . ?
N12 C15 1.336(2) . ?
C1 H1 0.9500 . ?
C1 C2 1.364(4) . ?
C2 H2 0.9500 . ?
C3 C4 1.453(3) . ?
C5 H5 0.9500 . ?
C5 C6 1.371(3) . ?
C6 H6 0.9500 . ?
C7 H7 0.9500 . ?
C7 C8 1.378(3) . ?
C8 H8A 0.9500 . ?
C9 C10 1.447(3) . ?
C11 H11 0.9500 . ?
C11 C12 1.360(3) . ?
C12 H12A 0.9500 . ?
C13 H13 0.9500 . ?
C13 C14 1.368(3) . ?
C14 H14 0.9500 . ?
C15 C16 1.451(3) . ?
C17 H17 0.9500 . ?
C17 C18 1.370(3) . ?
C18 H18 0.9500 . ?
P1 C19 1.7883(19) . ?
P1 C25 1.7961(19) . ?
P1 C31 1.7985(19) . ?
P1 C37 1.7970(19) . ?
C19 C20 1.401(3) . ?
C19 C24 1.397(3) . ?
C20 H20 0.9500 . ?
C20 C21 1.385(3) . ?
C21 H21 0.9500 . ?
C21 C22 1.384(3) . ?
C22 H22 0.9500 . ?
C22 C23 1.390(3) . ?
C23 H23 0.9500 . ?
C23 C24 1.389(3) . ?
C24 H24 0.9500 . ?
C25 C26 1.398(3) . ?
C25 C30 1.396(3) . ?
C26 H26 0.9500 . ?
C26 C27 1.389(3) . ?
C27 H27 0.9500 . ?
C27 C28 1.386(3) . ?
C28 H28 0.9500 . ?
C28 C29 1.387(3) . ?
C29 H29 0.9500 . ?
C29 C30 1.388(3) . ?
C30 H30 0.9500 . ?
C31 C32 1.400(3) . ?
C31 C36 1.400(3) . ?
C32 H32 0.9500 . ?
C32 C33 1.391(3) . ?
C33 H33 0.9500 . ?
C33 C34 1.385(3) . ?
C34 H34 0.9500 . ?
C34 C35 1.389(3) . ?
C35 H35 0.9500 . ?
C35 C36 1.391(3) . ?
C36 H36 0.9500 . ?
C37 C38 1.393(3) . ?
C37 C42 1.393(3) . ?
C38 H38 0.9500 . ?
C38 C39 1.391(3) . ?
C39 H39 0.9500 . ?
C39 C40 1.383(3) . ?
C40 H40 0.9500 . ?
C40 C41 1.382(3) . ?
C41 H41 0.9500 . ?
C41 C42 1.390(3) . ?
C42 H42 0.9500 . ?
O1 H1B 0.8400 . ?
O1 H1A 0.8400 . ?
O1 C43B 1.549(9) . ?
O1 C43A 1.358(5) . ?
C43B H43A 0.9800 . ?
C43B H43B 0.9800 . ?
C43B H43C 0.9800 . ?
C43A H43D 0.9800 . ?
C43A H43E 0.9800 . ?
C43A H43F 0.9800 . ?

loop_
_geom_hbond_atom_site_label_D
_geom_hbond_atom_site_label_H
_geom_hbond_atom_site_label_A
_geom_hbond_distance_DH
_geom_hbond_distance_HA
_geom_hbond_distance_DA
_geom_hbond_angle_DHA
_geom_hbond_site_symmetry_A
_geom_hbond_publ_flag
N8 H8 N4 0.88 1.89 2.770(2) 175.7 4_565 yes
N12 H12 N10 0.88 1.87 2.733(2) 164.4 3_556 yes
C6 H6 N6 0.95 2.57 3.316(3) 135.5 4_566 yes
C20 H20 O1 0.95 2.30 3.139(3) 146.6 . yes
O1 H1A N2 0.84 1.96 2.784(3) 166.6 . yes

loop_
_geom_torsion_atom_site_label_1
_geom_torsion_atom_site_label_2
_geom_torsion_atom_site_label_3
_geom_torsion_atom_site_label_4
_geom_torsion
_geom_torsion_site_symmetry_1
_geom_torsion_site_symmetry_2
_geom_torsion_site_symmetry_3
_geom_torsion_site_symmetry_4
_geom_torsion_publ_flag
Cr1 N1 C1 C2 -174.7(2) . . . . ?
Cr1 N1 C3 N2 177.19(17) . . . . ?
Cr1 N1 C3 C4 -3.1(2) . . . . ?
Cr1 N3 C4 N4 -175.98(13) . . . . ?
Cr1 N3 C4 C3 4.5(2) . . . . ?
Cr1 N3 C5 C6 175.08(15) . . . . ?
Cr1 N5 C7 C8 -168.57(16) . . . . ?
Cr1 N5 C9 N6 172.44(13) . . . . ?
Cr1 N5 C9 C10 -5.2(2) . . . . ?
Cr1 N7 C10 N8 -177.48(12) . . . . ?
Cr1 N7 C10 C9 2.8(2) . . . . ?
Cr1 N7 C11 C12 176.77(16) . . . . ?
Cr1 N9 C16 N10 166.84(12) . . . . ?
Cr1 N9 C16 C15 -12.4(2) . . . . ?
Cr1 N9 C17 C18 -161.37(16) . . . . ?
Cr1 N11 C13 C14 177.66(15) . . . . ?
Cr1 N11 C15 N12 -177.95(12) . . . . ?
Cr1 N11 C15 C16 4.6(2) . . . . ?
N1 C1 C2 N2 0.6(3) . . . . ?
N1 C3 C4 N3 -0.8(3) . . . . ?
N1 C3 C4 N4 179.69(19) . . . . ?
N2 C3 C4 N3 178.8(2) . . . . ?
N2 C3 C4 N4 -0.7(4) . . . . ?
N3 C5 C6 N4 -0.3(2) . . . . ?
N5 C7 C8 N6 0.3(2) . . . . ?
N5 C9 C10 N7 1.5(2) . . . . ?
N5 C9 C10 N8 -178.10(19) . . . . ?
N6 C9 C10 N7 -175.69(19) . . . . ?
N6 C9 C10 N8 4.7(4) . . . . ?
N7 C11 C12 N8 -0.1(2) . . . . ?
N9 C17 C18 N10 0.1(2) . . . . ?
N11 C13 C14 N12 -0.7(2) . . . . ?
N11 C15 C16 N9 5.3(2) . . . . ?
N11 C15 C16 N10 -173.83(19) . . . . ?
N12 C15 C16 N9 -171.55(18) . . . . ?
N12 C15 C16 N10 9.4(3) . . . . ?
C1 N1 C3 N2 1.8(3) . . . . ?
C1 N1 C3 C4 -178.52(18) . . . . ?
C2 N2 C3 N1 -1.4(3) . . . . ?
C2 N2 C3 C4 178.9(2) . . . . ?
C3 N1 C1 C2 -1.4(3) . . . . ?
C3 N2 C2 C1 0.5(3) . . . . ?
C4 N3 C5 C6 -0.2(2) . . . . ?
C4 N4 C6 C5 0.6(2) . . . . ?
C5 N3 C4 N4 0.6(2) . . . . ?
C5 N3 C4 C3 -178.97(17) . . . . ?
C6 N4 C4 N3 -0.7(2) . . . . ?
C6 N4 C4 C3 178.7(2) . . . . ?
C7 N5 C9 N6 1.2(2) . . . . ?
C7 N5 C9 C10 -176.50(16) . . . . ?
C8 N6 C9 N5 -1.0(2) . . . . ?
C8 N6 C9 C10 176.2(2) . . . . ?
C9 N5 C7 C8 -0.8(2) . . . . ?
C9 N6 C8 C7 0.4(2) . . . . ?
C10 N7 C11 C12 -0.2(2) . . . . ?
C10 N8 C12 C11 0.4(2) . . . . ?
C11 N7 C10 N8 0.4(2) . . . . ?
C11 N7 C10 C9 -179.24(16) . . . . ?
C12 N8 C10 N7 -0.5(2) . . . . ?
C12 N8 C10 C9 179.1(2) . . . . ?
C13 N11 C15 N12 0.2(2) . . . . ?
C13 N11 C15 C16 -177.25(16) . . . . ?
C14 N12 C15 N11 -0.6(2) . . . . ?
C14 N12 C15 C16 176.31(19) . . . . ?
C15 N11 C13 C14 0.3(2) . . . . ?
C15 N12 C14 C13 0.8(2) . . . . ?
C16 N9 C17 C18 -0.2(2) . . . . ?
C16 N10 C18 C17 0.0(2) . . . . ?
C17 N9 C16 N10 0.2(2) . . . . ?
C17 N9 C16 C15 -179.05(16) . . . . ?
C18 N10 C16 N9 -0.1(2) . . . . ?
C18 N10 C16 C15 178.97(19) . . . . ?
P1 C19 C20 C21 179.44(14) . . . . ?
P1 C19 C24 C23 -178.39(18) . . . . ?
P1 C25 C26 C27 179.19(16) . . . . ?
P1 C25 C30 C29 -177.52(16) . . . . ?
P1 C31 C32 C33 179.08(15) . . . . ?
P1 C31 C36 C35 -177.92(16) . . . . ?
P1 C37 C38 C39 176.16(17) . . . . ?
P1 C37 C42 C41 -176.21(15) . . . . ?
C19 P1 C25 C26 -89.41(17) . . . . ?
C19 P1 C25 C30 88.25(17) . . . . ?
C19 P1 C31 C32 156.42(15) . . . . ?
C19 P1 C31 C36 -25.61(18) . . . . ?
C19 P1 C37 C38 151.06(17) . . . . ?
C19 P1 C37 C42 -32.34(18) . . . . ?
C19 C20 C21 C22 -1.2(3) . . . . ?
C20 C19 C24 C23 0.5(3) . . . . ?
C20 C21 C22 C23 0.9(3) . . . . ?
C21 C22 C23 C24 0.2(4) . . . . ?
C22 C23 C24 C19 -0.9(4) . . . . ?
C24 C19 C20 C21 0.5(3) . . . . ?
C25 P1 C19 C20 -169.82(14) . . . . ?
C25 P1 C19 C24 9.11(19) . . . . ?
C25 P1 C31 C32 35.42(18) . . . . ?
C25 P1 C31 C36 -146.60(16) . . . . ?
C25 P1 C37 C38 -89.43(18) . . . . ?
C25 P1 C37 C42 87.18(17) . . . . ?
C25 C26 C27 C28 -2.3(3) . . . . ?
C26 C25 C30 C29 0.2(3) . . . . ?
C26 C27 C28 C29 1.3(3) . . . . ?
C27 C28 C29 C30 0.5(3) . . . . ?
C28 C29 C30 C25 -1.2(3) . . . . ?
C30 C25 C26 C27 1.5(3) . . . . ?
C31 P1 C19 C20 69.48(17) . . . . ?
C31 P1 C19 C24 -111.59(17) . . . . ?
C31 P1 C25 C26 32.29(19) . . . . ?
C31 P1 C25 C30 -150.05(16) . . . . ?
C31 P1 C37 C38 30.06(19) . . . . ?
C31 P1 C37 C42 -153.34(16) . . . . ?
C31 C32 C33 C34 -1.2(3) . . . . ?
C32 C31 C36 C35 0.0(3) . . . . ?
C32 C33 C34 C35 0.2(3) . . . . ?
C33 C34 C35 C36 0.9(3) . . . . ?
C34 C35 C36 C31 -1.1(3) . . . . ?
C36 C31 C32 C33 1.1(3) . . . . ?
C37 P1 C19 C20 -50.59(17) . . . . ?
C37 P1 C19 C24 128.34(17) . . . . ?
C37 P1 C25 C26 151.89(16) . . . . ?
C37 P1 C25 C30 -30.45(18) . . . . ?
C37 P1 C31 C32 -84.10(17) . . . . ?
C37 P1 C31 C36 93.88(17) . . . . ?
C37 C38 C39 C40 -0.5(4) . . . . ?
C38 C37 C42 C41 0.4(3) . . . . ?
C38 C39 C40 C41 1.4(3) . . . . ?
C39 C40 C41 C42 -1.4(3) . . . . ?
C40 C41 C42 C37 0.5(3) . . . . ?
C42 C37 C38 C39 -0.4(3) . . . . ?

loop_
_exptl_oxdiff_crystal_face_indexfrac_h
_exptl_oxdiff_crystal_face_indexfrac_k
_exptl_oxdiff_crystal_face_indexfrac_l
_exptl_oxdiff_crystal_face_x
_exptl_oxdiff_crystal_face_y
_exptl_oxdiff_crystal_face_z
0.0003 0.9991 0.9991 -0.0938 0.0327 -0.0059
-0.0003 -0.9991 -0.9991 0.0938 -0.0327 0.0059
-0.0001 0.9997 -0.9992 0.0111 -0.0108 0.0984
0.0001 -0.9997 0.9992 -0.0111 0.0108 -0.0984
1.9984 -1.0006 -2.0010 -0.0156 -0.3900 -0.0076
-1.9984 1.0006 2.0010 0.0156 0.3900 0.0076
